data_7719604
loop_
_publ_author_name
'Archer, Emma M.'
'Vigil, Correy R.'
'Galley, Shane S.'
'Jackson, Jessica A.'
'Shafer, Jenifer C.'

_publ_section_title
;
 Unveiling the interplay: comparing solvent extraction, structure, and
 stability constants in a phenanthroline diamide system with trivalent
 lanthanides.
;
_journal_issue 43
_journal_name_full 'Dalton transactions (Cambridge, England : 2003)'
_journal_page_first 16086
_journal_page_last 16094
_journal_paper_doi 10.1039/d5dt01636c
_journal_volume 54
_journal_year 2025
_chemical_formula_moiety 'C22 H26 N7 O11 Tm'
_chemical_formula_sum 'C22 H26 N7 O11 Tm'
_chemical_formula_weight 733.43
_chemical_name_systematic Tm_TEtDAPhen
_space_group_crystal_system monoclinic
_space_group_IT_number 14
_space_group_name_Hall '-P 2ybc'
_space_group_name_H-M_alt 'P 1 21/c 1'
_atom_sites_solution_hydrogens geom
_atom_sites_solution_primary dual
_audit_creation_date 2025-02-07
_audit_creation_method
;
Olex2 1.5
(compiled 2024.02.16 svn.r378c4104 for OlexSys, GUI svn.r6928)
;
_audit_update_record
;
2025-05-12 deposited with the CCDC.	2025-09-25 downloaded from the CCDC.
;
_cell_angle_alpha 90
_cell_angle_beta 96.875(2)
_cell_angle_gamma 90
_cell_formula_units_Z 4
_cell_length_a 9.5417(4)
_cell_length_b 17.5481(7)
_cell_length_c 16.1542(7)
_cell_measurement_reflns_used 9901
_cell_measurement_temperature 100
_cell_measurement_theta_max 21.953
_cell_measurement_theta_min 2.466
_cell_volume 2685.39(19)
_computing_cell_refinement 'SAINT V8.40B (?, 2016)'
_computing_data_reduction 'SAINT V8.40B (?, 2016)'
_computing_molecular_graphics 'Olex2 1.5 (Dolomanov et al., 2009)'
_computing_publication_material 'Olex2 1.5 (Dolomanov et al., 2009)'
_computing_structure_refinement 'SHELXL 2019/3 (Sheldrick, 2015)'
_computing_structure_solution 'SHELXT 2018/2 (Sheldrick, 2018)'
_diffrn_ambient_temperature 100
_diffrn_measured_fraction_theta_full 0.996
_diffrn_measured_fraction_theta_max 0.993
_diffrn_measurement_device_type 'Bruker Venture D8'
_diffrn_radiation_type AgK\a
_diffrn_radiation_wavelength 0.56086
_diffrn_reflns_av_R_equivalents 0.0851
_diffrn_reflns_av_unetI/netI 0.0580
_diffrn_reflns_Laue_measured_fraction_full 0.996
_diffrn_reflns_Laue_measured_fraction_max 0.993
_diffrn_reflns_limit_h_max 12
_diffrn_reflns_limit_h_min -12
_diffrn_reflns_limit_k_max 23
_diffrn_reflns_limit_k_min -23
_diffrn_reflns_limit_l_max 21
_diffrn_reflns_limit_l_min -21
_diffrn_reflns_number 62772
_diffrn_reflns_point_group_measured_fraction_full 0.996
_diffrn_reflns_point_group_measured_fraction_max 0.993
_diffrn_reflns_theta_full 19.665
_diffrn_reflns_theta_max 22.050
_diffrn_reflns_theta_min 2.497
_diffrn_source_current 1.0
_diffrn_source_power 0.05
_diffrn_source_voltage 50.0
_exptl_absorpt_coefficient_mu 1.806
_exptl_absorpt_correction_T_max 0.6651
_exptl_absorpt_correction_T_min 0.5994
_exptl_absorpt_correction_type multi-scan
_exptl_absorpt_process_details
;
SADABS-2016/2 (Bruker,2016/2) was used for absorption correction.
wR2(int) was 0.1279 before and 0.1140 after correction.
The Ratio of minimum to maximum transmission is 0.9012.
The \l/2 correction factor is Not present.
;
_exptl_crystal_colour 'clear yellow'
_exptl_crystal_colour_lustre clear
_exptl_crystal_colour_primary yellow
_exptl_crystal_density_diffrn 1.814
_exptl_crystal_description block
_exptl_crystal_F_000 1456
_exptl_crystal_size_max 0.204
_exptl_crystal_size_mid 0.19
_exptl_crystal_size_min 0.155
_refine_diff_density_max 1.193
_refine_diff_density_min -0.695
_refine_diff_density_rms 0.139
_refine_ls_extinction_method none
_refine_ls_goodness_of_fit_ref 1.058
_refine_ls_hydrogen_treatment mixed
_refine_ls_matrix_type full
_refine_ls_number_parameters 388
_refine_ls_number_reflns 6704
_refine_ls_number_restraints 10
_refine_ls_restrained_S_all 1.057
_refine_ls_R_factor_all 0.0428
_refine_ls_R_factor_gt 0.0369
_refine_ls_shift/su_max 0.003
_refine_ls_shift/su_mean 0.000
_refine_ls_structure_factor_coef Fsqd
_refine_ls_weighting_details 'w=1/[\s^2^(Fo^2^)+(0.0516P)^2^+1.8277P] where P=(Fo^2^+2Fc^2^)/3'
_refine_ls_weighting_scheme calc
_refine_ls_wR_factor_gt 0.0936
_refine_ls_wR_factor_ref 0.1009
_reflns_Friedel_coverage 0.000
_reflns_number_gt 5784
_reflns_number_total 6704
_reflns_threshold_expression 'I > 2\s(I)'
_cod_data_source_file d5dt01636c8.cif
_cod_data_source_block ag_tm_tetdaphen
_cod_depositor_comments 'Adding full bibliography for 7719600--7719609.cif.'
_cod_database_code 7719604
_shelx_shelxl_version_number 2019/3
_shelx_space_group_comment
;
The symmetry employed for this shelxl refinement is uniquely defined
by the following loop, which should always be used as a source of
symmetry information in preference to the above space-group names.
They are only intended as comments.
;
_shelx_estimated_absorpt_t_max 0.767
_shelx_estimated_absorpt_t_min 0.710
_olex2_refinement_description
;
1. Fixed Uiso
 At 1.2 times of:
  All C(H) groups, All C(H,H) groups, All C(H,H,H,H) groups
 At 1.5 times of:
  All C(H,H,H) groups
2. Restrained distances
 C14-C15 \\sim C14-C0
 with sigma of 0.02
 C15-H15A \\sim C0-H0A
 with sigma of 0.02
 C15-H15B \\sim C0-H0B
 with sigma of 0.02
 C15-H15C \\sim C0-H0C
 with sigma of 0.02
 C14-H15A \\sim C14-H0A
 with sigma of 0.04
 C14-H15B \\sim C14-H0B
 with sigma of 0.04
 C14-H15C \\sim C14-H0C
 with sigma of 0.04
 H15A-H15B \\sim H0A-H0B
 with sigma of 0.04
 H15A-H15C \\sim H0A-H0C
 with sigma of 0.04
 H15B-H15C \\sim H0B-H0C
 with sigma of 0.04
3. Others
 Sof(H14C)=Sof(H14D)=Sof(C0)=Sof(H0A)=Sof(H0B)=Sof(H0C)=1-FVAR(1)
 Sof(H14A)=Sof(H14B)=Sof(C15)=Sof(H15A)=Sof(H15B)=Sof(H15C)=FVAR(1)
4.a Secondary CH2 refined with riding coordinates:
 C14(H14A,H14B), C14(H14C,H14D), C21(H21A,H21B), C19(H19A,H19B), C16(H16A,H16B)
4.b Aromatic/amide H refined with riding coordinates:
 C2(H2), C11(H11), C5(H5), C6(H6), C3(H3), C10(H10)
4.c Idealised Me refined as rotating group:
 C17(H17A,H17B,H17C), C20(H20A,H20B,H20C), C22(H22A,H22B,H22C), C15(H15A,H15B,
 H15C), C0(H0A,H0B,H0C)
;
_olex2_submission_special_instructions 'No special instructions were received'

loop_
_space_group_symop_operation_xyz
'x, y, z'
'-x, y+1/2, -z+1/2'
'-x, -y, -z'
'x, -y-1/2, z-1/2'

loop_
_atom_site_label
_atom_site_type_symbol
_atom_site_fract_x
_atom_site_fract_y
_atom_site_fract_z
_atom_site_U_iso_or_equiv
_atom_site_adp_type
_atom_site_occupancy
_atom_site_site_symmetry_order
_atom_site_calc_flag
_atom_site_refinement_flags_posn
_atom_site_refinement_flags_adp
_atom_site_refinement_flags_occupancy
_atom_site_disorder_assembly
_atom_site_disorder_group
Tm01 Tm 0.23737(2) 0.43916(2) 0.72224(2) 0.03907(7) Uani 1 1 d . . . . .
O1 O 0.3675(3) 0.55494(14) 0.74614(19) 0.0485(6) Uani 1 1 d . . . . .
O10 O 0.1590(3) 0.51017(15) 0.59881(16) 0.0515(6) Uani 1 1 d . . . . .
O11 O -0.0144(4) 0.5910(2) 0.5863(3) 0.0836(11) Uani 1 1 d . . . . .
N1 N 0.5861(4) 0.5900(2) 0.8020(2) 0.0576(8) Uani 1 1 d . . . . .
O9 O 0.0429(3) 0.53027(18) 0.7015(2) 0.0580(7) Uani 1 1 d . . . . .
O2 O 0.0398(3) 0.36660(16) 0.67289(18) 0.0540(6) Uani 1 1 d . . . . .
N7 N 0.0593(4) 0.54545(18) 0.6270(2) 0.0501(7) Uani 1 1 d . . . . .
O6 O 0.1444(4) 0.37870(19) 0.83961(19) 0.0635(7) Uani 1 1 d . . . . .
N4 N -0.0693(4) 0.2607(2) 0.6228(3) 0.0627(9) Uani 1 1 d . . . . .
O3 O 0.3738(4) 0.31903(18) 0.7528(2) 0.0674(8) Uani 1 1 d . . . . .
N3 N 0.2537(3) 0.35399(15) 0.59446(18) 0.0418(6) Uani 1 1 d . . . . .
C8 C 0.3671(4) 0.35767(18) 0.5524(2) 0.0431(7) Uani 1 1 d . . . . .
N2 N 0.4548(3) 0.45278(16) 0.65017(19) 0.0414(6) Uani 1 1 d . . . . .
C2 C 0.6742(4) 0.5159(2) 0.6397(3) 0.0536(9) Uani 1 1 d . . . . .
H2 H 0.740761 0.553684 0.660395 0.064 Uiso 1 1 calc R U . . .
C11 C 0.1543(5) 0.2623(2) 0.4949(3) 0.0533(9) Uani 1 1 d . . . . .
H11 H 0.078024 0.229498 0.475710 0.064 Uiso 1 1 calc R U . . .
N6 N 0.1505(4) 0.4359(2) 0.8874(2) 0.0574(9) Uani 1 1 d . . . . .
O8 O 0.1200(5) 0.4312(2) 0.9580(2) 0.0873(12) Uani 1 1 d . . . . .
C13 C 0.4992(4) 0.5527(2) 0.7465(2) 0.0451(8) Uani 1 1 d . . . . .
O5 O 0.5736(4) 0.3170(3) 0.8302(4) 0.1176(18) Uani 1 1 d . . . . .
C12 C 0.1498(4) 0.30651(19) 0.5670(2) 0.0449(7) Uani 1 1 d . . . . .
C7 C 0.4773(4) 0.41011(19) 0.5836(2) 0.0418(7) Uani 1 1 d . . . . .
C4 C 0.5974(4) 0.4175(2) 0.5417(2) 0.0492(8) Uani 1 1 d . . . . .
C1 C 0.5512(4) 0.5049(2) 0.6779(2) 0.0439(7) Uani 1 1 d . . . . .
C5 C 0.6098(5) 0.3722(2) 0.4695(3) 0.0618(10) Uani 1 1 d . . . . .
H5 H 0.691850 0.376379 0.441842 0.074 Uiso 1 1 calc R U . . .
O4 O 0.4421(3) 0.4176(2) 0.8251(2) 0.0649(7) Uani 1 1 d . . . . .
C6 C 0.5067(5) 0.3236(2) 0.4403(3) 0.0637(11) Uani 1 1 d . . . . .
H6 H 0.516745 0.294279 0.391892 0.076 Uiso 1 1 calc R U . . .
C18 C 0.0331(4) 0.3117(2) 0.6231(2) 0.0472(8) Uani 1 1 d . . . . .
C3 C 0.6981(4) 0.4723(2) 0.5730(3) 0.0538(9) Uani 1 1 d . . . . .
H3 H 0.782166 0.478882 0.547719 0.065 Uiso 1 1 calc R U . . .
C14 C 0.7397(5) 0.5809(3) 0.8180(3) 0.0721(13) Uani 1 1 d D . . . .
H14A H 0.781482 0.595229 0.767006 0.086 Uiso 0.737(12) 1 calc R U P A 1
H14B H 0.776532 0.616887 0.862653 0.086 Uiso 0.737(12) 1 calc R U P A 1
H14C H 0.768824 0.532269 0.794190 0.086 Uiso 0.263(12) 1 calc R U P A 2
H14D H 0.770424 0.580605 0.878801 0.086 Uiso 0.263(12) 1 calc R U P A 2
C9 C 0.3815(4) 0.3151(2) 0.4809(2) 0.0512(8) Uani 1 1 d . . . . .
N5 N 0.4658(4) 0.3510(3) 0.8041(3) 0.0651(10) Uani 1 1 d . . . . .
O7 O 0.1882(4) 0.49680(19) 0.8566(2) 0.0707(8) Uani 1 1 d . . . . .
C10 C 0.2694(5) 0.2672(2) 0.4531(3) 0.0593(10) Uani 1 1 d . . . . .
H10 H 0.273392 0.237471 0.404237 0.071 Uiso 1 1 calc R U . . .
C21 C -0.1748(5) 0.2739(3) 0.6821(4) 0.0728(13) Uani 1 1 d . . . . .
H21A H -0.267078 0.252720 0.658336 0.087 Uiso 1 1 calc R U . . .
H21B H -0.186592 0.329373 0.689936 0.087 Uiso 1 1 calc R U . . .
C19 C -0.0780(6) 0.1848(3) 0.5798(4) 0.0793(14) Uani 1 1 d . . . . .
H19A H 0.016797 0.170961 0.565589 0.095 Uiso 1 1 calc R U . . .
H19B H -0.106423 0.145778 0.618778 0.095 Uiso 1 1 calc R U . . .
C16 C 0.5228(5) 0.6376(3) 0.8638(3) 0.0764(14) Uani 1 1 d . . . . .
H16A H 0.578655 0.684899 0.874069 0.092 Uiso 1 1 calc R U . . .
H16B H 0.425665 0.652132 0.840743 0.092 Uiso 1 1 calc R U . . .
C17 C 0.5183(8) 0.5969(5) 0.9440(4) 0.105(2) Uani 1 1 d . . . . .
H17A H 0.449487 0.555251 0.936022 0.158 Uiso 1 1 calc R U . . .
H17B H 0.490478 0.632475 0.985815 0.158 Uiso 1 1 calc R U . . .
H17C H 0.611849 0.576001 0.963016 0.158 Uiso 1 1 calc R U . . .
C20 C -0.1778(7) 0.1838(5) 0.5040(5) 0.114(3) Uani 1 1 d . . . . .
H20A H -0.160806 0.227983 0.469404 0.171 Uiso 1 1 calc R U . . .
H20B H -0.274371 0.185930 0.518752 0.171 Uiso 1 1 calc R U . . .
H20C H -0.165175 0.136883 0.472853 0.171 Uiso 1 1 calc R U . . .
C22 C -0.1300(8) 0.2376(4) 0.7643(4) 0.0979(19) Uani 1 1 d . . . . .
H22A H -0.133223 0.182007 0.758096 0.147 Uiso 1 1 calc R U . . .
H22B H -0.193802 0.253323 0.804315 0.147 Uiso 1 1 calc R U . . .
H22C H -0.033459 0.253423 0.784462 0.147 Uiso 1 1 calc R U . . .
C15 C 0.7869(8) 0.5044(6) 0.8426(5) 0.095(3) Uani 0.737(12) 1 d D . P A 1
H15A H 0.761342 0.469114 0.796189 0.143 Uiso 0.737(12) 1 calc DR U P A 1
H15B H 0.741480 0.488140 0.890969 0.143 Uiso 0.737(12) 1 calc DR U P A 1
H15C H 0.889598 0.504325 0.857164 0.143 Uiso 0.737(12) 1 calc DR U P A 1
C0 C 0.805(2) 0.6465(10) 0.7779(12) 0.081(7) Uani 0.263(12) 1 d D . P A 2
H0A H 0.764062 0.650245 0.719401 0.05(4) Uiso 0.263(12) 1 calc DR . P A 2
H0B H 0.906872 0.638763 0.780930 0.15(12) Uiso 0.263(12) 1 calc DR . P A 2
H0C H 0.785766 0.693733 0.807078 0.20(17) Uiso 0.263(12) 1 calc DR . P A 2

loop_
_atom_site_aniso_label
_atom_site_aniso_U_11
_atom_site_aniso_U_22
_atom_site_aniso_U_33
_atom_site_aniso_U_23
_atom_site_aniso_U_13
_atom_site_aniso_U_12
Tm01 0.03427(10) 0.04407(11) 0.03935(10) 0.00312(5) 0.00630(6) 0.00048(5)
O1 0.0362(13) 0.0550(15) 0.0542(15) -0.0041(11) 0.0050(11) -0.0019(10)
O10 0.0464(14) 0.0569(14) 0.0514(14) 0.0059(11) 0.0070(11) -0.0003(11)
O11 0.072(2) 0.076(2) 0.096(3) 0.022(2) -0.017(2) 0.0235(18)
N1 0.0422(17) 0.069(2) 0.060(2) -0.0155(17) -0.0004(14) -0.0050(15)
O9 0.0486(15) 0.0633(17) 0.0645(18) -0.0024(14) 0.0160(13) 0.0083(13)
O2 0.0437(14) 0.0568(15) 0.0633(17) -0.0074(13) 0.0128(12) -0.0113(11)
N7 0.0394(16) 0.0465(15) 0.062(2) 0.0040(14) -0.0032(14) -0.0006(12)
O6 0.0679(19) 0.0693(19) 0.0549(16) 0.0059(14) 0.0137(14) -0.0032(15)
N4 0.0506(19) 0.065(2) 0.073(2) -0.0069(18) 0.0117(17) -0.0154(16)
O3 0.074(2) 0.0632(18) 0.0670(19) 0.0119(15) 0.0175(16) 0.0160(16)
N3 0.0395(14) 0.0400(13) 0.0460(15) 0.0025(11) 0.0053(12) -0.0017(11)
C8 0.0466(18) 0.0394(15) 0.0439(17) 0.0025(13) 0.0083(14) -0.0006(13)
N2 0.0364(14) 0.0453(14) 0.0424(15) 0.0009(11) 0.0048(12) -0.0022(11)
C2 0.0402(18) 0.071(2) 0.050(2) 0.0011(17) 0.0075(15) -0.0100(16)
C11 0.060(2) 0.0457(18) 0.053(2) -0.0043(15) 0.0021(17) -0.0060(16)
N6 0.0469(19) 0.081(3) 0.0458(18) 0.0088(15) 0.0097(15) 0.0052(15)
O8 0.094(3) 0.124(3) 0.0484(19) 0.0078(18) 0.0283(19) 0.007(2)
C13 0.0359(17) 0.0540(19) 0.0446(18) -0.0008(14) 0.0021(14) -0.0043(13)
O5 0.061(2) 0.111(3) 0.177(5) 0.072(3) 0.000(3) 0.025(2)
C12 0.0447(17) 0.0406(16) 0.0485(18) 0.0057(13) 0.0015(14) -0.0019(13)
C7 0.0427(17) 0.0422(16) 0.0419(17) 0.0038(13) 0.0107(13) 0.0011(13)
C4 0.048(2) 0.0510(18) 0.051(2) 0.0038(15) 0.0161(16) 0.0015(15)
C1 0.0382(16) 0.0537(18) 0.0390(16) 0.0032(13) 0.0019(13) -0.0048(13)
C5 0.067(3) 0.063(2) 0.061(2) -0.0044(19) 0.031(2) -0.0007(19)
O4 0.0548(17) 0.080(2) 0.0579(17) 0.0134(15) -0.0011(14) 0.0003(15)
C6 0.083(3) 0.053(2) 0.061(2) -0.0101(18) 0.032(2) -0.004(2)
C18 0.0403(17) 0.0479(18) 0.0523(19) 0.0047(15) 0.0014(14) -0.0044(14)
C3 0.0414(19) 0.070(2) 0.052(2) 0.0031(18) 0.0156(16) -0.0064(17)
C14 0.041(2) 0.107(4) 0.067(3) -0.023(3) 0.0018(19) -0.009(2)
C9 0.061(2) 0.0439(17) 0.0506(19) 0.0003(15) 0.0145(17) -0.0004(16)
N5 0.0484(19) 0.082(3) 0.066(2) 0.032(2) 0.0096(17) 0.0073(18)
O7 0.087(2) 0.0668(19) 0.0613(18) 0.0006(15) 0.0232(17) 0.0012(16)
C10 0.077(3) 0.050(2) 0.052(2) -0.0080(16) 0.013(2) -0.0038(19)
C21 0.047(2) 0.076(3) 0.099(4) -0.008(3) 0.021(2) -0.018(2)
C19 0.064(3) 0.063(3) 0.112(4) -0.007(3) 0.014(3) -0.013(2)
C16 0.054(3) 0.094(3) 0.081(3) -0.038(3) 0.003(2) -0.002(2)
C17 0.081(4) 0.158(6) 0.079(4) -0.035(4) 0.017(3) 0.004(4)
C20 0.068(4) 0.155(7) 0.117(5) -0.054(5) 0.003(3) -0.029(4)
C22 0.103(5) 0.098(4) 0.102(4) 0.011(4) 0.050(4) -0.006(4)
C15 0.058(4) 0.150(9) 0.076(5) -0.006(5) -0.001(4) 0.016(5)
C0 0.061(11) 0.082(13) 0.105(16) -0.054(11) 0.032(10) -0.036(9)

loop_
_atom_type_symbol
_atom_type_description
_atom_type_scat_dispersion_real
_atom_type_scat_dispersion_imag
_atom_type_scat_source
C C 0.0013 0.0009 'International Tables Vol C Tables 4.2.6.8 and 6.1.1.4'
H H 0.0000 0.0000 'International Tables Vol C Tables 4.2.6.8 and 6.1.1.4'
N N 0.0030 0.0020 'International Tables Vol C Tables 4.2.6.8 and 6.1.1.4'
O O 0.0058 0.0036 'International Tables Vol C Tables 4.2.6.8 and 6.1.1.4'
Tm Tm -0.2347 3.5343 'International Tables Vol C Tables 4.2.6.8 and 6.1.1.4'

loop_
_geom_angle_atom_site_label_1
_geom_angle_atom_site_label_2
_geom_angle_atom_site_label_3
_geom_angle
_geom_angle_site_symmetry_1
_geom_angle_site_symmetry_3
_geom_angle_publ_flag
O1 Tm01 O10 78.25(10) . . ?
O1 Tm01 O9 80.62(9) . . ?
O1 Tm01 N7 78.18(10) . . ?
O1 Tm01 O6 118.45(11) . . ?
O1 Tm01 O3 115.97(12) . . ?
O1 Tm01 N3 123.01(10) . . ?
O1 Tm01 N2 63.34(10) . . ?
O1 Tm01 O4 70.33(11) . . ?
O1 Tm01 N5 91.87(11) . . ?
O1 Tm01 O7 70.24(11) . . ?
O10 Tm01 O9 52.32(10) . . ?
O10 Tm01 N7 26.15(10) . . ?
O10 Tm01 O6 140.35(10) . . ?
O10 Tm01 O3 135.06(10) . . ?
O10 Tm01 N3 71.12(9) . . ?
O10 Tm01 N2 75.94(9) . . ?
O10 Tm01 O4 142.53(10) . . ?
O10 Tm01 N5 144.14(10) . . ?
O10 Tm01 O7 116.24(10) . . ?
O9 Tm01 N7 26.16(10) . . ?
O9 Tm01 O3 161.79(12) . . ?
O9 Tm01 N3 112.90(10) . . ?
O9 Tm01 N2 122.09(10) . . ?
O9 Tm01 N5 160.16(12) . . ?
O9 Tm01 O7 68.53(11) . . ?
O2 Tm01 O1 154.43(10) . . ?
O2 Tm01 O10 80.82(10) . . ?
O2 Tm01 O9 74.99(11) . . ?
O2 Tm01 N7 76.55(10) . . ?
O2 Tm01 O6 70.92(11) . . ?
O2 Tm01 O3 89.28(11) . . ?
O2 Tm01 N3 62.10(9) . . ?
O2 Tm01 N2 124.90(10) . . ?
O2 Tm01 O4 134.13(11) . . ?
O2 Tm01 N5 113.69(12) . . ?
O2 Tm01 O7 106.90(11) . . ?
N7 Tm01 N5 167.25(11) . . ?
O6 Tm01 O9 92.87(11) . . ?
O6 Tm01 N7 117.20(11) . . ?
O6 Tm01 O3 73.00(11) . . ?
O6 Tm01 N3 115.83(10) . . ?
O6 Tm01 N2 143.39(10) . . ?
O6 Tm01 O4 74.81(11) . . ?
O6 Tm01 N5 74.50(11) . . ?
O6 Tm01 O7 51.17(12) . . ?
O3 Tm01 N7 157.46(11) . . ?
O3 Tm01 N3 65.60(10) . . ?
O3 Tm01 N2 74.42(10) . . ?
O3 Tm01 N5 26.16(12) . . ?
N3 Tm01 N7 92.11(10) . . ?
N3 Tm01 N5 86.62(12) . . ?
N2 Tm01 N7 99.22(10) . . ?
N2 Tm01 N3 63.22(9) . . ?
N2 Tm01 N5 68.90(10) . . ?
O4 Tm01 O9 136.78(12) . . ?
O4 Tm01 N7 147.97(11) . . ?
O4 Tm01 O3 51.51(12) . . ?
O4 Tm01 N3 109.69(11) . . ?
O4 Tm01 N2 72.04(10) . . ?
O4 Tm01 N5 25.57(12) . . ?
O4 Tm01 O7 71.81(12) . . ?
O7 Tm01 N7 92.42(11) . . ?
O7 Tm01 O3 108.61(11) . . ?
O7 Tm01 N3 166.66(10) . . ?
O7 Tm01 N2 128.20(11) . . ?
O7 Tm01 N5 91.67(12) . . ?
C13 O1 Tm01 118.3(2) . . ?
N7 O10 Tm01 97.3(2) . . ?
C13 N1 C14 126.8(4) . . ?
C13 N1 C16 117.6(4) . . ?
C14 N1 C16 114.9(4) . . ?
N7 O9 Tm01 95.2(2) . . ?
C18 O2 Tm01 128.1(2) . . ?
O10 N7 Tm01 56.50(17) . . ?
O11 N7 Tm01 179.0(3) . . ?
O11 N7 O10 122.8(4) . . ?
O11 N7 O9 122.0(4) . . ?
O9 N7 Tm01 58.68(18) . . ?
O9 N7 O10 115.2(3) . . ?
N6 O6 Tm01 97.8(2) . . ?
C18 N4 C21 116.6(4) . . ?
C18 N4 C19 127.0(4) . . ?
C21 N4 C19 115.6(4) . . ?
N5 O3 Tm01 93.4(2) . . ?
C8 N3 Tm01 120.5(2) . . ?
C12 N3 Tm01 121.2(2) . . ?
C12 N3 C8 118.3(3) . . ?
N3 C8 C7 116.7(3) . . ?
N3 C8 C9 123.8(3) . . ?
C9 C8 C7 119.5(3) . . ?
C7 N2 Tm01 122.4(2) . . ?
C1 N2 Tm01 119.0(2) . . ?
C1 N2 C7 118.6(3) . . ?
C1 C2 H2 120.1 . . ?
C3 C2 H2 120.1 . . ?
C3 C2 C1 119.8(4) . . ?
C12 C11 H11 120.5 . . ?
C10 C11 H11 120.5 . . ?
C10 C11 C12 118.9(4) . . ?
O6 N6 Tm01 56.5(2) . . ?
O8 N6 Tm01 176.1(3) . . ?
O8 N6 O6 121.5(4) . . ?
O8 N6 O7 123.0(4) . . ?
O7 N6 Tm01 59.1(2) . . ?
O7 N6 O6 115.5(4) . . ?
O1 C13 N1 122.2(4) . . ?
O1 C13 C1 115.3(3) . . ?
N1 C13 C1 122.4(3) . . ?
N3 C12 C11 121.8(4) . . ?
N3 C12 C18 109.5(3) . . ?
C11 C12 C18 128.6(3) . . ?
N2 C7 C8 117.1(3) . . ?
N2 C7 C4 123.3(3) . . ?
C4 C7 C8 119.5(3) . . ?
C7 C4 C5 119.6(4) . . ?
C7 C4 C3 116.7(3) . . ?
C3 C4 C5 123.7(4) . . ?
N2 C1 C2 121.7(3) . . ?
N2 C1 C13 110.5(3) . . ?
C2 C1 C13 127.4(3) . . ?
C4 C5 H5 119.6 . . ?
C6 C5 C4 120.8(4) . . ?
C6 C5 H5 119.6 . . ?
N5 O4 Tm01 96.7(3) . . ?
C5 C6 H6 119.4 . . ?
C5 C6 C9 121.2(4) . . ?
C9 C6 H6 119.4 . . ?
O2 C18 N4 120.2(4) . . ?
O2 C18 C12 116.4(3) . . ?
N4 C18 C12 123.4(4) . . ?
C2 C3 C4 119.7(4) . . ?
C2 C3 H3 120.1 . . ?
C4 C3 H3 120.1 . . ?
N1 C14 H14A 108.6 . . ?
N1 C14 H14B 108.6 . . ?
N1 C14 H14C 110.3 . . ?
N1 C14 H14D 110.3 . . ?
N1 C14 C0 107.3(9) . . ?
H14A C14 H14B 107.6 . . ?
H14C C14 H14D 108.5 . . ?
C15 C14 N1 114.7(5) . . ?
C15 C14 H14A 108.6 . . ?
C15 C14 H14B 108.6 . . ?
C0 C14 H14C 110.3 . . ?
C0 C14 H14D 110.3 . . ?
C8 C9 C6 119.4(4) . . ?
C10 C9 C8 116.3(4) . . ?
C10 C9 C6 124.3(4) . . ?
O3 N5 Tm01 60.4(2) . . ?
O5 N5 Tm01 170.9(3) . . ?
O5 N5 O3 120.0(5) . . ?
O5 N5 O4 122.6(5) . . ?
O4 N5 Tm01 57.7(2) . . ?
O4 N5 O3 117.4(3) . . ?
N6 O7 Tm01 95.3(3) . . ?
C11 C10 C9 120.9(4) . . ?
C11 C10 H10 119.6 . . ?
C9 C10 H10 119.6 . . ?
N4 C21 H21A 109.4 . . ?
N4 C21 H21B 109.4 . . ?
N4 C21 C22 111.3(5) . . ?
H21A C21 H21B 108.0 . . ?
C22 C21 H21A 109.4 . . ?
C22 C21 H21B 109.4 . . ?
N4 C19 H19A 108.9 . . ?
N4 C19 H19B 108.9 . . ?
H19A C19 H19B 107.7 . . ?
C20 C19 N4 113.2(5) . . ?
C20 C19 H19A 108.9 . . ?
C20 C19 H19B 108.9 . . ?
N1 C16 H16A 109.2 . . ?
N1 C16 H16B 109.2 . . ?
H16A C16 H16B 107.9 . . ?
C17 C16 N1 111.9(5) . . ?
C17 C16 H16A 109.2 . . ?
C17 C16 H16B 109.2 . . ?
C16 C17 H17A 109.5 . . ?
C16 C17 H17B 109.5 . . ?
C16 C17 H17C 109.5 . . ?
H17A C17 H17B 109.5 . . ?
H17A C17 H17C 109.5 . . ?
H17B C17 H17C 109.5 . . ?
C19 C20 H20A 109.5 . . ?
C19 C20 H20B 109.5 . . ?
C19 C20 H20C 109.5 . . ?
H20A C20 H20B 109.5 . . ?
H20A C20 H20C 109.5 . . ?
H20B C20 H20C 109.5 . . ?
C21 C22 H22A 109.5 . . ?
C21 C22 H22B 109.5 . . ?
C21 C22 H22C 109.5 . . ?
H22A C22 H22B 109.5 . . ?
H22A C22 H22C 109.5 . . ?
H22B C22 H22C 109.5 . . ?
C14 C15 H15A 109.5 . . ?
C14 C15 H15B 109.5 . . ?
C14 C15 H15C 109.5 . . ?
H15A C15 H15B 109.5 . . ?
H15A C15 H15C 109.5 . . ?
H15B C15 H15C 109.5 . . ?
C14 C0 H0A 109.5 . . ?
C14 C0 H0B 109.5 . . ?
C14 C0 H0C 109.5 . . ?
H0A C0 H0B 109.5 . . ?
H0A C0 H0C 109.5 . . ?
H0B C0 H0C 109.5 . . ?

loop_
_geom_bond_atom_site_label_1
_geom_bond_atom_site_label_2
_geom_bond_distance
_geom_bond_site_symmetry_2
_geom_bond_publ_flag
Tm01 O1 2.388(3) . ?
Tm01 O10 2.394(3) . ?
Tm01 O9 2.442(3) . ?
Tm01 O2 2.334(3) . ?
Tm01 N7 2.847(3) . ?
Tm01 O6 2.431(3) . ?
Tm01 O3 2.495(3) . ?
Tm01 N3 2.568(3) . ?
Tm01 N2 2.509(3) . ?
Tm01 O4 2.438(3) . ?
Tm01 N5 2.864(4) . ?
Tm01 O7 2.490(3) . ?
O1 C13 1.257(5) . ?
O10 N7 1.265(4) . ?
O11 N7 1.207(5) . ?
N1 C13 1.320(5) . ?
N1 C14 1.467(6) . ?
N1 C16 1.484(6) . ?
O9 N7 1.261(5) . ?
O2 C18 1.251(5) . ?
O6 N6 1.264(5) . ?
N4 C18 1.325(5) . ?
N4 C21 1.487(6) . ?
N4 C19 1.500(6) . ?
O3 N5 1.265(5) . ?
N3 C8 1.347(4) . ?
N3 C12 1.329(4) . ?
C8 C7 1.442(5) . ?
C8 C9 1.396(5) . ?
N2 C7 1.348(5) . ?
N2 C1 1.336(4) . ?
C2 H2 0.9500 . ?
C2 C1 1.403(5) . ?
C2 C3 1.363(6) . ?
C11 H11 0.9500 . ?
C11 C12 1.404(5) . ?
C11 C10 1.360(6) . ?
N6 O8 1.212(5) . ?
N6 O7 1.250(5) . ?
C13 C1 1.520(5) . ?
O5 N5 1.219(5) . ?
C12 C18 1.520(5) . ?
C7 C4 1.406(5) . ?
C4 C5 1.428(6) . ?
C4 C3 1.410(6) . ?
C5 H5 0.9500 . ?
C5 C6 1.344(7) . ?
O4 N5 1.245(5) . ?
C6 H6 0.9500 . ?
C6 C9 1.438(6) . ?
C3 H3 0.9500 . ?
C14 H14A 0.9900 . ?
C14 H14B 0.9900 . ?
C14 H14C 0.9900 . ?
C14 H14D 0.9900 . ?
C14 C15 1.457(10) . ?
C14 C0 1.492(14) . ?
C9 C10 1.392(6) . ?
C10 H10 0.9500 . ?
C21 H21A 0.9900 . ?
C21 H21B 0.9900 . ?
C21 C22 1.489(8) . ?
C19 H19A 0.9900 . ?
C19 H19B 0.9900 . ?
C19 C20 1.459(9) . ?
C16 H16A 0.9900 . ?
C16 H16B 0.9900 . ?
C16 C17 1.484(9) . ?
C17 H17A 0.9800 . ?
C17 H17B 0.9800 . ?
C17 H17C 0.9800 . ?
C20 H20A 0.9800 . ?
C20 H20B 0.9800 . ?
C20 H20C 0.9800 . ?
C22 H22A 0.9800 . ?
C22 H22B 0.9800 . ?
C22 H22C 0.9800 . ?
C15 H15A 0.9800 . ?
C15 H15B 0.9800 . ?
C15 H15C 0.9800 . ?
C0 H0A 0.9800 . ?
C0 H0B 0.9800 . ?
C0 H0C 0.9800 . ?

loop_
_geom_torsion_atom_site_label_1
_geom_torsion_atom_site_label_2
_geom_torsion_atom_site_label_3
_geom_torsion_atom_site_label_4
_geom_torsion
_geom_torsion_site_symmetry_1
_geom_torsion_site_symmetry_2
_geom_torsion_site_symmetry_3
_geom_torsion_site_symmetry_4
_geom_torsion_publ_flag
Tm01 O1 C13 N1 -137.8(3) . . . . ?
Tm01 O1 C13 C1 43.1(4) . . . . ?
Tm01 O10 N7 O11 179.1(4) . . . . ?
Tm01 O10 N7 O9 -0.1(3) . . . . ?
Tm01 O9 N7 O10 0.1(3) . . . . ?
Tm01 O9 N7 O11 -179.1(4) . . . . ?
Tm01 O2 C18 N4 156.6(3) . . . . ?
Tm01 O2 C18 C12 -21.4(5) . . . . ?
Tm01 O6 N6 O8 -176.1(4) . . . . ?
Tm01 O6 N6 O7 4.7(4) . . . . ?
Tm01 O3 N5 O5 -169.5(4) . . . . ?
Tm01 O3 N5 O4 9.5(4) . . . . ?
Tm01 N3 C8 C7 1.1(4) . . . . ?
Tm01 N3 C8 C9 -177.8(3) . . . . ?
Tm01 N3 C12 C11 176.9(3) . . . . ?
Tm01 N3 C12 C18 -1.2(4) . . . . ?
Tm01 N2 C7 C8 2.7(4) . . . . ?
Tm01 N2 C7 C4 179.1(3) . . . . ?
Tm01 N2 C1 C2 -179.3(3) . . . . ?
Tm01 N2 C1 C13 -5.4(4) . . . . ?
Tm01 O4 N5 O3 -9.8(4) . . . . ?
Tm01 O4 N5 O5 169.2(4) . . . . ?
O1 C13 C1 N2 -23.3(4) . . . . ?
O1 C13 C1 C2 150.1(4) . . . . ?
N1 C13 C1 N2 157.6(4) . . . . ?
N1 C13 C1 C2 -29.0(6) . . . . ?
O6 N6 O7 Tm01 -4.6(4) . . . . ?
N3 C8 C7 N2 -2.4(5) . . . . ?
N3 C8 C7 C4 -179.0(3) . . . . ?
N3 C8 C9 C6 179.6(4) . . . . ?
N3 C8 C9 C10 0.5(5) . . . . ?
N3 C12 C18 O2 12.8(4) . . . . ?
N3 C12 C18 N4 -165.2(4) . . . . ?
C8 N3 C12 C11 -1.7(5) . . . . ?
C8 N3 C12 C18 -179.8(3) . . . . ?
C8 C7 C4 C5 -1.0(5) . . . . ?
C8 C7 C4 C3 177.0(3) . . . . ?
C8 C9 C10 C11 -0.9(6) . . . . ?
N2 C7 C4 C5 -177.4(4) . . . . ?
N2 C7 C4 C3 0.7(6) . . . . ?
C11 C12 C18 O2 -165.2(4) . . . . ?
C11 C12 C18 N4 16.9(6) . . . . ?
O8 N6 O7 Tm01 176.2(4) . . . . ?
C13 N1 C14 C15 -59.0(7) . . . . ?
C13 N1 C14 C0 102.8(9) . . . . ?
C13 N1 C16 C17 96.9(5) . . . . ?
C12 N3 C8 C7 179.6(3) . . . . ?
C12 N3 C8 C9 0.7(5) . . . . ?
C12 C11 C10 C9 0.0(6) . . . . ?
C7 C8 C9 C6 0.8(5) . . . . ?
C7 C8 C9 C10 -178.4(4) . . . . ?
C7 N2 C1 C2 -0.2(5) . . . . ?
C7 N2 C1 C13 173.7(3) . . . . ?
C7 C4 C5 C6 1.3(7) . . . . ?
C7 C4 C3 C2 -1.4(6) . . . . ?
C4 C5 C6 C9 -0.6(7) . . . . ?
C1 N2 C7 C8 -176.3(3) . . . . ?
C1 N2 C7 C4 0.1(5) . . . . ?
C1 C2 C3 C4 1.3(6) . . . . ?
C5 C4 C3 C2 176.6(4) . . . . ?
C5 C6 C9 C8 -0.5(7) . . . . ?
C5 C6 C9 C10 178.6(4) . . . . ?
C6 C9 C10 C11 -179.9(4) . . . . ?
C18 N4 C21 C22 -89.4(5) . . . . ?
C18 N4 C19 C20 -104.3(6) . . . . ?
C3 C2 C1 N2 -0.5(6) . . . . ?
C3 C2 C1 C13 -173.3(4) . . . . ?
C3 C4 C5 C6 -176.6(4) . . . . ?
C14 N1 C13 O1 168.1(5) . . . . ?
C14 N1 C13 C1 -12.8(7) . . . . ?
C14 N1 C16 C17 -74.1(6) . . . . ?
C9 C8 C7 N2 176.6(3) . . . . ?
C9 C8 C7 C4 0.0(5) . . . . ?
C10 C11 C12 N3 1.3(6) . . . . ?
C10 C11 C12 C18 179.0(4) . . . . ?
C21 N4 C18 O2 1.7(6) . . . . ?
C21 N4 C18 C12 179.6(4) . . . . ?
C21 N4 C19 C20 86.4(6) . . . . ?
C19 N4 C18 O2 -167.6(5) . . . . ?
C19 N4 C18 C12 10.3(7) . . . . ?
C19 N4 C21 C22 81.1(6) . . . . ?
C16 N1 C13 O1 -1.7(6) . . . . ?
C16 N1 C13 C1 177.3(4) . . . . ?
C16 N1 C14 C15 111.1(6) . . . . ?
C16 N1 C14 C0 -87.1(8) . . . . ?
